data_7120611
loop_
_publ_author_name
'Pascu, Sofia'
'Li, Meng'
'Ge, Haobo'
'Mirabello, Vincenzo'
'Arrowsmith, Rory L.'
'Kociok-Kohn, Gabriele'
'Botchway, Stanley W.'
'Zhu, Weihong'
'James, Tony D.'

_publ_section_title
;
 Lysosomal tracking with a cationic naphthalimide using multiphoton
 fluorescence lifetime imaging microscopy
;
_journal_name_full 'Chem. Commun.'
_journal_paper_doi 10.1039/C7CC05166B
_journal_year 2017
_chemical_formula_moiety 'C21 H21 N4 O2 S, Cl, H2 O'
_chemical_formula_sum 'C21 H23 Cl N4 O3 S'
_chemical_formula_weight 446.94
_chemical_name_systematic
;
 ?
;
_space_group_crystal_system triclinic
_space_group_IT_number 2
_space_group_name_Hall '-P 1'
_space_group_name_H-M_alt 'P -1'
_symmetry_space_group_name_Hall '-P 1'
_symmetry_space_group_name_H-M 'P -1'
_atom_sites_solution_hydrogens mixed
_audit_creation_method SHELXL-2013
_audit_update_record
;
2017-04-05 deposited with the CCDC.
2017-09-01 downloaded from the CCDC.
;
_cell_angle_alpha 91.1888(12)
_cell_angle_beta 101.8010(12)
_cell_angle_gamma 100.7680(15)
_cell_formula_units_Z 2
_cell_length_a 7.2813(2)
_cell_length_b 9.4897(3)
_cell_length_c 15.4934(6)
_cell_measurement_reflns_used 11912
_cell_measurement_temperature 150(2)
_cell_measurement_theta_max 27.485
_cell_measurement_theta_min 2.910
_cell_volume 1027.54(6)
_computing_cell_refinement 'HKL Scalepack (Otwinowski & Minor, 1997)'
_computing_data_collection 'Collect (Nonius BV, 1997-2000)'
_computing_data_reduction
;
 DENZO-SCALEPACK Z. Otwinowski and W. Minor, " 
 Processing of X-ray Diffraction Data Collected in Oscillation Mode ", 
 Methods in Enzymology, Volume 276: Macromolecular Crystallography, 
 part A, p.307-326, 1997,C.W. Carter, Jr. & R. M. Sweet, Eds., Academic Press.
;
_computing_molecular_graphics 'ORTEP3 for Windows - Farrugia, L. J. J. Appl. Crystallogr. 1997, 30, 565'
_computing_publication_material
;
 'WinGX- 2013.3 publication routines, Farrugia, 
 L. J., J. Appl. Crystallogr., 2012, 45, 849-854
;
_computing_structure_refinement
;
 SHELXL-2013 (Sheldrick, 2013)
 Sheldrick GM (2008) Acta Crystallogr A64:112--122 and 
 C. B. H\"ubschle, G. M. Sheldrick and B. Dittrich
 ShelXle: a Qt graphical user interface for SHELXL
 J. Appl. Cryst., 44, (2011) 1281-1284.
;
_computing_structure_solution
; 
 SIR97- Altomare A., Burla M.C., Camalli M., Cascarano G.L., Giacovazzo C. , 
 Guagliardi A., Moliterni A.G.G., Polidori G.,Spagna R. 
 (1999) J. Appl. Cryst. 32, 115-119
;
_diffrn_ambient_temperature 150(2)
_diffrn_measured_fraction_theta_full 0.997
_diffrn_measured_fraction_theta_max 0.994
_diffrn_measurement_device_type 'Nonius Kappa CCD'
_diffrn_measurement_method '175 2.0 degree images with \w scans'
_diffrn_radiation_monochromator graphite
_diffrn_radiation_source 'fine-focus sealed tube'
_diffrn_radiation_type MoK\a
_diffrn_radiation_wavelength 0.71073
_diffrn_reflns_av_R_equivalents 0.0688
_diffrn_reflns_av_unetI/netI 0.0678
_diffrn_reflns_Laue_measured_fraction_full 0.997
_diffrn_reflns_Laue_measured_fraction_max 0.994
_diffrn_reflns_limit_h_max 9
_diffrn_reflns_limit_h_min -9
_diffrn_reflns_limit_k_max 12
_diffrn_reflns_limit_k_min -12
_diffrn_reflns_limit_l_max 20
_diffrn_reflns_limit_l_min -20
_diffrn_reflns_number 15108
_diffrn_reflns_point_group_measured_fraction_full 0.997
_diffrn_reflns_point_group_measured_fraction_max 0.994
_diffrn_reflns_theta_full 25.242
_diffrn_reflns_theta_max 27.482
_diffrn_reflns_theta_min 2.914
_exptl_absorpt_coefficient_mu 0.320
_exptl_absorpt_correction_T_max 0.984
_exptl_absorpt_correction_T_min 0.910
_exptl_absorpt_correction_type multi-scan
_exptl_absorpt_process_details
;
multi-scan from symmetry-related measurements 
 Sortav (Blessing 1995)
;
_exptl_crystal_colour yellow
_exptl_crystal_density_diffrn 1.445
_exptl_crystal_description prism
_exptl_crystal_F_000 468
_exptl_crystal_recrystallization_method 'Re-crystallisation from solvent'
_exptl_crystal_size_max 0.500
_exptl_crystal_size_mid 0.200
_exptl_crystal_size_min 0.100
_refine_diff_density_max 0.292
_refine_diff_density_min -0.282
_refine_diff_density_rms 0.057
_refine_ls_extinction_method none
_refine_ls_goodness_of_fit_ref 1.032
_refine_ls_hydrogen_treatment mixed
_refine_ls_matrix_type full
_refine_ls_number_parameters 285
_refine_ls_number_reflns 4689
_refine_ls_number_restraints 0
_refine_ls_restrained_S_all 1.032
_refine_ls_R_factor_all 0.0629
_refine_ls_R_factor_gt 0.0406
_refine_ls_shift/su_max 0.000
_refine_ls_shift/su_mean 0.000
_refine_ls_structure_factor_coef Fsqd
_refine_ls_weighting_details 'w=1/[\s^2^(Fo^2^)+(0.0382P)^2^+0.2294P] where P=(Fo^2^+2Fc^2^)/3'
_refine_ls_weighting_scheme calc
_refine_ls_wR_factor_gt 0.0890
_refine_ls_wR_factor_ref 0.0970
_reflns_Friedel_coverage 0.000
_reflns_number_gt 3495
_reflns_number_total 4689
_reflns_threshold_expression 'I > 2\s(I)'
_cod_data_source_file c7cc05166b2.cif
_cod_data_source_block k14sip1
_cod_database_code 7120611
_shelx_space_group_comment
;
The symmetry employed for this shelxl refinement is uniquely defined
by the following loop, which should always be used as a source of
symmetry information in preference to the above space-group names.
They are only intended as comments.
;
_shelx_estimated_absorpt_t_min 0.857
_shelx_estimated_absorpt_t_max 0.969
_shelxl_version_number 2013-4

loop_
_space_group_symop_operation_xyz
'x, y, z'
'-x, -y, -z'

loop_
_atom_site_label
_atom_site_type_symbol
_atom_site_fract_x
_atom_site_fract_y
_atom_site_fract_z
_atom_site_U_iso_or_equiv
_atom_site_adp_type
_atom_site_occupancy
_atom_site_site_symmetry_order
_atom_site_calc_flag
_atom_site_refinement_flags_posn
_atom_site_refinement_flags_adp
Cl Cl 0.28146(7) -0.24875(5) 0.45820(3) 0.03019(13) Uani 1 1 d . .
S S 0.43543(6) -0.48603(5) -0.16003(3) 0.02380(13) Uani 1 1 d . .
N1 N 0.2031(2) 0.23994(15) 0.40712(10) 0.0204(3) Uani 1 1 d . .
H1 H 0.252(3) 0.183(2) 0.4468(16) 0.040(6) Uiso 1 1 d . .
N2 N 0.1674(2) 0.07310(14) 0.24561(10) 0.0186(3) Uani 1 1 d . .
N3 N 0.2396(2) -0.30034(14) -0.09586(10) 0.0182(3) Uani 1 1 d . .
N4 N 0.0969(2) -0.44794(15) -0.22783(10) 0.0231(3) Uani 1 1 d . .
O1 O 0.20475(18) -0.47626(12) -0.00002(9) 0.0245(3) Uani 1 1 d . .
O2 O 0.31172(17) -0.12389(12) -0.18810(8) 0.0218(3) Uani 1 1 d . .
O3 O 0.3162(2) 0.06178(15) 0.53720(9) 0.0270(3) Uani 1 1 d . .
H3C H 0.431(4) 0.098(3) 0.5511(19) 0.059(8) Uiso 1 1 d . .
H3D H 0.306(4) -0.026(3) 0.5158(19) 0.069(9) Uiso 1 1 d . .
C1 C 0.1788(3) 0.36697(19) 0.45889(13) 0.0295(4) Uani 1 1 d . .
H1A H 0.3032 0.4146 0.4944 0.044 Uiso 1 1 calc R U
H1B H 0.0908 0.3353 0.4979 0.044 Uiso 1 1 calc R U
H1C H 0.1265 0.4345 0.4183 0.044 Uiso 1 1 calc R U
C2 C 0.0152(2) 0.15442(18) 0.35803(12) 0.0224(4) Uani 1 1 d . .
H2A H -0.0503 0.2151 0.3156 0.027 Uiso 1 1 calc R U
H2B H -0.0675 0.1226 0.4001 0.027 Uiso 1 1 calc R U
C3 C 0.0473(2) 0.02448(18) 0.30876(12) 0.0214(4) Uani 1 1 d . .
H3A H 0.1109 -0.0372 0.3511 0.026 Uiso 1 1 calc R U
H3B H -0.0771 -0.0327 0.2770 0.026 Uiso 1 1 calc R U
C4 C 0.3327(3) 0.28295(19) 0.34513(13) 0.0235(4) Uani 1 1 d . .
H4A H 0.4593 0.3332 0.3789 0.028 Uiso 1 1 calc R U
H4B H 0.2792 0.3503 0.3037 0.028 Uiso 1 1 calc R U
C5 C 0.3560(2) 0.15247(18) 0.29347(12) 0.0216(4) Uani 1 1 d . .
H5A H 0.4378 0.1833 0.2509 0.026 Uiso 1 1 calc R U
H5B H 0.4194 0.0889 0.3344 0.026 Uiso 1 1 calc R U
C6 C 0.1800(2) -0.03322(17) 0.18231(11) 0.0179(4) Uani 1 1 d . .
C7 C 0.2166(2) 0.01225(17) 0.09896(12) 0.0168(3) Uani 1 1 d . .
C8 C 0.2348(2) 0.15781(17) 0.07643(12) 0.0181(4) Uani 1 1 d . .
H8 H 0.2210 0.2285 0.1177 0.022 Uiso 1 1 calc R U
C9 C 0.2720(2) 0.19829(17) -0.00374(12) 0.0194(4) Uani 1 1 d . .
H9 H 0.2870 0.2966 -0.0168 0.023 Uiso 1 1 calc R U
C10 C 0.2880(2) 0.09490(17) -0.06647(12) 0.0179(4) Uani 1 1 d . .
H10 H 0.3150 0.1236 -0.1217 0.021 Uiso 1 1 calc R U
C11 C 0.2647(2) -0.04809(17) -0.04826(11) 0.0166(3) Uani 1 1 d . .
C12 C 0.2750(2) -0.15443(17) -0.11697(12) 0.0176(4) Uani 1 1 d . .
C13 C 0.2149(2) -0.34923(17) -0.01264(12) 0.0184(4) Uani 1 1 d . .
C14 C 0.2037(2) -0.23944(17) 0.05349(12) 0.0178(4) Uani 1 1 d . .
C15 C 0.1648(2) -0.28012(18) 0.13325(12) 0.0212(4) Uani 1 1 d . .
H15 H 0.1455 -0.3790 0.1452 0.025 Uiso 1 1 calc R U
C16 C 0.1531(3) -0.17774(18) 0.19745(12) 0.0219(4) Uani 1 1 d . .
H16 H 0.1262 -0.2083 0.2523 0.026 Uiso 1 1 calc R U
C17 C 0.2296(2) -0.09159(16) 0.03420(11) 0.0156(3) Uani 1 1 d . .
C18 C 0.2400(2) -0.40577(17) -0.16245(12) 0.0185(4) Uani 1 1 d . .
C19 C 0.1403(3) -0.55087(18) -0.28099(12) 0.0243(4) Uani 1 1 d . .
H19 H 0.0522 -0.5945 -0.3327 0.029 Uiso 1 1 calc R U
C20 C 0.3147(3) -0.58647(18) -0.25561(12) 0.0228(4) Uani 1 1 d . .
C21 C 0.3972(3) -0.6960(2) -0.29854(14) 0.0330(5) Uani 1 1 d . .
H21A H 0.2991 -0.7499 -0.3468 0.049 Uiso 1 1 calc R U
H21B H 0.4406 -0.7623 -0.2548 0.049 Uiso 1 1 calc R U
H21C H 0.5058 -0.6473 -0.3221 0.049 Uiso 1 1 calc R U

loop_
_atom_site_aniso_label
_atom_site_aniso_U_11
_atom_site_aniso_U_22
_atom_site_aniso_U_33
_atom_site_aniso_U_23
_atom_site_aniso_U_13
_atom_site_aniso_U_12
Cl 0.0321(3) 0.0218(2) 0.0339(3) -0.00336(19) 0.0052(2) 0.00085(18)
S 0.0233(2) 0.0243(2) 0.0235(3) -0.00639(19) 0.00337(18) 0.00664(17)
N1 0.0269(8) 0.0198(7) 0.0149(8) -0.0015(6) 0.0041(6) 0.0058(6)
N2 0.0202(7) 0.0190(7) 0.0160(8) -0.0023(6) 0.0049(6) 0.0018(6)
N3 0.0229(7) 0.0142(6) 0.0178(8) -0.0035(6) 0.0048(6) 0.0038(5)
N4 0.0258(8) 0.0215(7) 0.0203(8) -0.0022(6) 0.0014(6) 0.0044(6)
O1 0.0355(7) 0.0156(6) 0.0242(7) 0.0011(5) 0.0080(6) 0.0078(5)
O2 0.0239(6) 0.0245(6) 0.0181(7) 0.0000(5) 0.0068(5) 0.0049(5)
O3 0.0305(8) 0.0247(7) 0.0259(8) -0.0014(6) 0.0049(6) 0.0076(6)
C1 0.0423(11) 0.0238(9) 0.0237(11) -0.0054(8) 0.0083(9) 0.0095(8)
C2 0.0229(9) 0.0246(9) 0.0201(10) -0.0025(8) 0.0072(7) 0.0034(7)
C3 0.0230(9) 0.0216(8) 0.0194(10) -0.0011(7) 0.0068(7) 0.0012(7)
C4 0.0260(9) 0.0232(9) 0.0201(10) -0.0024(7) 0.0072(8) -0.0008(7)
C5 0.0198(8) 0.0238(9) 0.0201(10) -0.0032(7) 0.0045(7) 0.0015(7)
C6 0.0173(8) 0.0195(8) 0.0159(9) -0.0014(7) 0.0017(7) 0.0037(6)
C7 0.0149(8) 0.0171(8) 0.0171(9) -0.0003(7) 0.0015(7) 0.0023(6)
C8 0.0177(8) 0.0160(8) 0.0194(10) -0.0028(7) 0.0022(7) 0.0028(6)
C9 0.0191(8) 0.0157(8) 0.0221(10) 0.0011(7) 0.0022(7) 0.0024(6)
C10 0.0177(8) 0.0191(8) 0.0162(9) 0.0025(7) 0.0038(7) 0.0017(6)
C11 0.0136(7) 0.0185(8) 0.0167(9) -0.0013(7) 0.0014(6) 0.0027(6)
C12 0.0144(8) 0.0190(8) 0.0182(10) -0.0014(7) 0.0012(7) 0.0028(6)
C13 0.0162(8) 0.0191(8) 0.0190(9) -0.0015(7) 0.0015(7) 0.0036(6)
C14 0.0173(8) 0.0171(8) 0.0186(9) -0.0010(7) 0.0025(7) 0.0036(6)
C15 0.0253(9) 0.0170(8) 0.0217(10) 0.0022(7) 0.0050(8) 0.0048(7)
C16 0.0287(9) 0.0213(8) 0.0170(9) 0.0023(7) 0.0068(7) 0.0059(7)
C17 0.0138(7) 0.0153(8) 0.0163(9) -0.0017(7) 0.0015(6) 0.0016(6)
C18 0.0221(8) 0.0156(8) 0.0181(9) -0.0016(7) 0.0061(7) 0.0030(6)
C19 0.0325(10) 0.0209(9) 0.0172(10) -0.0044(7) 0.0031(8) 0.0026(7)
C20 0.0303(9) 0.0184(8) 0.0193(10) -0.0024(7) 0.0079(8) 0.0015(7)
C21 0.0439(12) 0.0301(10) 0.0283(12) -0.0060(9) 0.0124(10) 0.0116(9)

loop_
_atom_type_symbol
_atom_type_description
_atom_type_scat_dispersion_real
_atom_type_scat_dispersion_imag
_atom_type_scat_source
C C 0.0033 0.0016 'International Tables Vol C Tables 4.2.6.8 and 6.1.1.4'
H H 0.0000 0.0000 'International Tables Vol C Tables 4.2.6.8 and 6.1.1.4'
N N 0.0061 0.0033 'International Tables Vol C Tables 4.2.6.8 and 6.1.1.4'
O O 0.0106 0.0060 'International Tables Vol C Tables 4.2.6.8 and 6.1.1.4'
S S 0.1246 0.1234 'International Tables Vol C Tables 4.2.6.8 and 6.1.1.4'
Cl Cl 0.1484 0.1585 'International Tables Vol C Tables 4.2.6.8 and 6.1.1.4'

loop_
_geom_angle_atom_site_label_1
_geom_angle_atom_site_label_2
_geom_angle_atom_site_label_3
_geom_angle
C20 S C18 89.28(8)
C4 N1 C1 111.53(14)
C4 N1 C2 110.33(14)
C1 N1 C2 111.99(14)
C4 N1 H1 110.6(15)
C1 N1 H1 105.9(14)
C2 N1 H1 106.2(14)
C6 N2 C3 115.99(13)
C6 N2 C5 113.14(13)
C3 N2 C5 109.75(14)
C13 N3 C12 125.43(14)
C13 N3 C18 117.27(13)
C12 N3 C18 117.20(14)
C18 N4 C19 109.33(15)
H3C O3 H3D 108(3)
N1 C1 H1A 109.5
N1 C1 H1B 109.5
H1A C1 H1B 109.5
N1 C1 H1C 109.5
H1A C1 H1C 109.5
H1B C1 H1C 109.5
N1 C2 C3 109.90(14)
N1 C2 H2A 109.7
C3 C2 H2A 109.7
N1 C2 H2B 109.7
C3 C2 H2B 109.7
H2A C2 H2B 108.2
N2 C3 C2 109.13(14)
N2 C3 H3A 109.9
C2 C3 H3A 109.9
N2 C3 H3B 109.9
C2 C3 H3B 109.9
H3A C3 H3B 108.3
N1 C4 C5 110.71(14)
N1 C4 H4A 109.5
C5 C4 H4A 109.5
N1 C4 H4B 109.5
C5 C4 H4B 109.5
H4A C4 H4B 108.1
N2 C5 C4 110.12(14)
N2 C5 H5A 109.6
C4 C5 H5A 109.6
N2 C5 H5B 109.6
C4 C5 H5B 109.6
H5A C5 H5B 108.1
C16 C6 N2 122.57(16)
C16 C6 C7 119.28(15)
N2 C6 C7 118.13(14)
C8 C7 C17 117.84(15)
C8 C7 C6 122.67(15)
C17 C7 C6 119.46(14)
C9 C8 C7 121.29(16)
C9 C8 H8 119.4
C7 C8 H8 119.4
C8 C9 C10 120.20(15)
C8 C9 H9 119.9
C10 C9 H9 119.9
C11 C10 C9 120.23(16)
C11 C10 H10 119.9
C9 C10 H10 119.9
C10 C11 C17 120.44(15)
C10 C11 C12 118.78(16)
C17 C11 C12 120.77(14)
O2 C12 N3 119.85(15)
O2 C12 C11 124.17(15)
N3 C12 C11 115.98(15)
O1 C13 N3 119.20(15)
O1 C13 C14 124.50(17)
N3 C13 C14 116.30(14)
C15 C14 C17 120.07(15)
C15 C14 C13 119.66(15)
C17 C14 C13 120.25(16)
C14 C15 C16 120.86(15)
C14 C15 H15 119.6
C16 C15 H15 119.6
C6 C16 C15 121.16(17)
C6 C16 H16 119.4
C15 C16 H16 119.4
C11 C17 C7 119.93(14)
C11 C17 C14 120.91(15)
C7 C17 C14 119.15(15)
N4 C18 N3 122.93(15)
N4 C18 S 115.75(13)
N3 C18 S 121.31(12)
C20 C19 N4 116.85(16)
C20 C19 H19 121.6
N4 C19 H19 121.6
C19 C20 C21 128.40(17)
C19 C20 S 108.79(13)
C21 C20 S 122.79(15)
C20 C21 H21A 109.5
C20 C21 H21B 109.5
H21A C21 H21B 109.5
C20 C21 H21C 109.5
H21A C21 H21C 109.5
H21B C21 H21C 109.5

loop_
_geom_bond_atom_site_label_1
_geom_bond_atom_site_label_2
_geom_bond_distance
S C20 1.7235(18)
S C18 1.7294(17)
N1 C4 1.491(2)
N1 C1 1.492(2)
N1 C2 1.497(2)
N1 H1 0.89(2)
N2 C6 1.421(2)
N2 C3 1.467(2)
N2 C5 1.475(2)
N3 C13 1.414(2)
N3 C12 1.418(2)
N3 C18 1.423(2)
N4 C18 1.291(2)
N4 C19 1.386(2)
O1 C13 1.216(2)
O2 C12 1.215(2)
O3 H3C 0.82(3)
O3 H3D 0.88(3)
C1 H1A 0.9800
C1 H1B 0.9800
C1 H1C 0.9800
C2 C3 1.516(2)
C2 H2A 0.9900
C2 H2B 0.9900
C3 H3A 0.9900
C3 H3B 0.9900
C4 C5 1.515(2)
C4 H4A 0.9900
C4 H4B 0.9900
C5 H5A 0.9900
C5 H5B 0.9900
C6 C16 1.381(2)
C6 C7 1.430(2)
C7 C8 1.421(2)
C7 C17 1.421(2)
C8 C9 1.372(2)
C8 H8 0.9500
C9 C10 1.404(2)
C9 H9 0.9500
C10 C11 1.378(2)
C10 H10 0.9500
C11 C17 1.409(2)
C11 C12 1.474(2)
C13 C14 1.471(2)
C14 C15 1.371(2)
C14 C17 1.426(2)
C15 C16 1.402(2)
C15 H15 0.9500
C16 H16 0.9500
C19 C20 1.357(3)
C19 H19 0.9500
C20 C21 1.501(2)
C21 H21A 0.9800
C21 H21B 0.9800
C21 H21C 0.9800

loop_
_geom_hbond_atom_site_label_D
_geom_hbond_atom_site_label_H
_geom_hbond_atom_site_label_A
_geom_hbond_distance_DH
_geom_hbond_distance_HA
_geom_hbond_distance_DA
_geom_hbond_angle_DHA
_geom_hbond_site_symmetry_A
N1 H1 O3 0.89(2) 1.87(2) 2.754(2) 170(2) .
O3 H3C Cl 0.82(3) 2.34(3) 3.1147(16) 158(3) 2_656
O3 H3D Cl 0.88(3) 2.24(3) 3.1130(15) 179(3) .
